data_4130019
loop_
_publ_author_name
'Longobardi, Lauren E.'
'Liu, Lei'
'Grimme, Stefan'
'Stephan, Douglas W.'

_publ_section_title
;
 Stable Borocyclic Radicals via Frustrated Lewis Pair Hydrogenations.
;
_journal_issue 8
_journal_name_full 'Journal of the American Chemical Society'
_journal_page_first 2500
_journal_page_last 2503
_journal_paper_doi 10.1021/jacs.5b12823
_journal_volume 138
_journal_year 2016
_chemical_formula_moiety 'C26 H8 B F10 O2'
_chemical_formula_sum 'C26 H8 B F10 O2'
_chemical_formula_weight 553.16
_space_group_crystal_system monoclinic
_space_group_IT_number 14
_space_group_name_Hall '-P 2ybc'
_space_group_name_H-M_alt 'P 1 21/c 1'
_symmetry_Int_Tables_number 14
_audit_creation_date 2015-12-07
_audit_creation_method
;
Olex2 1.2
(compiled 2015.09.30 svn.r3233 for OlexSys, GUI svn.r5103)
;
_cell_angle_alpha 90
_cell_angle_beta 99.583(4)
_cell_angle_gamma 90
_cell_formula_units_Z 8
_cell_length_a 13.1089(10)
_cell_length_b 23.2919(19)
_cell_length_c 14.0746(9)
_cell_measurement_reflns_used 5086
_cell_measurement_temperature 149(2)
_cell_measurement_theta_max 27.61
_cell_measurement_theta_min 2.48
_cell_volume 4237.4(5)
_computing_molecular_graphics 'Olex2 (Dolomanov et al., 2009)'
_computing_publication_material 'Olex2 (Dolomanov et al., 2009)'
_computing_structure_refinement 'olex2.refine (Bourhis et al., 2015)'
_computing_structure_solution 'SIR2004 (Burla et al., 2007)'
_diffrn_ambient_temperature 149(2)
_diffrn_measured_fraction_theta_full 0.9997
_diffrn_measured_fraction_theta_max 0.9997
_diffrn_measurement_device_type 'Bruker APEX-II CCD'
_diffrn_radiation_type 'Mo K\a'
_diffrn_radiation_wavelength 0.71073
_diffrn_reflns_av_R_equivalents 0.1378
_diffrn_reflns_av_unetI/netI 0.1596
_diffrn_reflns_limit_h_max 16
_diffrn_reflns_limit_h_min -17
_diffrn_reflns_limit_k_max 30
_diffrn_reflns_limit_k_min -30
_diffrn_reflns_limit_l_max 16
_diffrn_reflns_limit_l_min -18
_diffrn_reflns_number 38155
_diffrn_reflns_theta_full 24.9996
_diffrn_reflns_theta_max 25.00
_diffrn_reflns_theta_min 1.58
_exptl_absorpt_coefficient_mu 0.168
_exptl_absorpt_correction_T_max 0.7456
_exptl_absorpt_correction_T_min 0.6051
_exptl_absorpt_correction_type multi-scan
_exptl_absorpt_process_details
;
SADABS-2008/1 (Bruker,2008) was used for absorption correction.
wR2(int) was 0.0760 before and 0.0583 after correction.
The Ratio of minimum to maximum transmission is 0.8116.
The \l/2 correction factor is 0.0015.
;
_exptl_crystal_density_diffrn 1.7340
_exptl_crystal_density_method 'not measured'
_exptl_crystal_description plates
_exptl_crystal_F_000 2202.0884
_refine_diff_density_max 1.1537
_refine_diff_density_min -0.8985
_refine_diff_density_rms 0.2086
_refine_ls_d_res_high 0.8409
_refine_ls_d_res_low 12.9260
_refine_ls_goodness_of_fit_ref 1.0764
_refine_ls_hydrogen_treatment mixed
_refine_ls_matrix_type full
_refine_ls_number_constraints 32
_refine_ls_number_parameters 702
_refine_ls_number_reflns 7466
_refine_ls_number_restraints 0
_refine_ls_restrained_S_all 1.0764
_refine_ls_R_factor_all 0.1681
_refine_ls_R_factor_gt 0.0862
_refine_ls_shift/su_max 0.0000
_refine_ls_shift/su_mean 0.0000
_refine_ls_structure_factor_coef Fsqd
_refine_ls_weighting_details 'w=1/[\s^2^(Fo^2^)+(0.1500P)^2^] where P=(Fo^2^+2Fc^2^)/3'
_refine_ls_weighting_scheme calc
_refine_ls_wR_factor_gt 0.2303
_refine_ls_wR_factor_ref 0.2790
_reflns_Friedel_coverage 0.0
_reflns_limit_h_max 15
_reflns_limit_h_min -15
_reflns_limit_k_max 27
_reflns_limit_k_min 0
_reflns_limit_l_max 16
_reflns_limit_l_min 0
_reflns_number_gt 3830
_reflns_number_total 7466
_reflns_threshold_expression I>=2u(I)
_cod_data_source_file 3-LEL024_0m.cif
_cod_data_source_block LEL024_0m
_cod_original_cell_volume 4237.4(6)
_cod_database_code 4130019
_olex2_refinement_description
;
1. Fixed Uiso
 At 1.2 times of:
  All C(H) groups
2.a Aromatic/amide H refined with riding coordinates:
 C1(H1), C2(H2), C24(H24), C25(H25), C26(H26), C27(H27), C28(H28), C29(H29),
 C33(H33), C34(H34), C50(H50), C51(H51), C52(H52), C53(H53), C54(H54), C55(H55)
;
_olex2_submission_special_instructions 'No special instructions were received'

loop_
_space_group_symop_id
_space_group_symop_operation_xyz
1 x,y,z
2 -x,y+1/2,-z+1/2
3 -x,-y,-z
4 x,-y-1/2,z-1/2

loop_
_atom_site_label
_atom_site_type_symbol
_atom_site_fract_x
_atom_site_fract_y
_atom_site_fract_z
_atom_site_U_iso_or_equiv
_atom_site_adp_type
_atom_site_occupancy
_atom_site_refinement_flags_posn
F1 F -0.2158(3) 0.20442(19) -0.4317(3) 0.0438(11) Uani 1.000000 .
F2 F -0.2508(4) 0.1649(2) -0.6128(3) 0.0670(16) Uani 1.000000 .
F3 F -0.1974(3) 0.0550(2) -0.6519(3) 0.0605(15) Uani 1.000000 .
F4 F -0.1046(5) -0.0129(2) -0.5070(3) 0.0697(16) Uani 1.000000 .
F5 F -0.0641(4) 0.02629(17) -0.3283(3) 0.0565(14) Uani 1.000000 .
F6 F -0.3008(3) 0.20753(18) -0.2341(3) 0.0435(11) Uani 1.000000 .
F7 F -0.4556(3) 0.1742(2) -0.1463(3) 0.0534(13) Uani 1.000000 .
F8 F -0.4535(3) 0.0681(2) -0.0640(3) 0.0549(13) Uani 1.000000 .
F9 F -0.2898(4) -0.00279(19) -0.0681(3) 0.0525(13) Uani 1.000000 .
F10 F -0.1331(3) 0.02956(17) -0.1553(3) 0.0435(11) Uani 1.000000 .
O1 O -0.0125(3) 0.11903(16) -0.2069(3) 0.0147(9) Uani 1.000000 .
O2 O -0.1051(3) 0.20404(17) -0.2543(3) 0.0220(10) Uani 1.000000 .
C1 C 0.3470(5) 0.1733(3) -0.0308(4) 0.0221(15) Uani 1.000000 .
H1 H 0.4145(5) 0.1755(3) 0.0021(4) 0.0266(18) Uiso 1.000000 R
C2 C 0.2924(4) 0.2236(3) -0.0567(4) 0.0204(15) Uani 1.000000 .
H2 H 0.3243(4) 0.2588(3) -0.0416(4) 0.0244(18) Uiso 1.000000 R
C3 C 0.1894(4) 0.2220(3) -0.1058(4) 0.0155(13) Uani 1.000000 .
C4 C 0.1449(4) 0.1660(2) -0.1273(4) 0.0136(13) Uani 1.000000 .
C5 C 0.0413(4) 0.1654(2) -0.1768(4) 0.0145(13) Uani 1.000000 .
C7 C -0.2095(5) 0.1199(3) -0.2018(4) 0.0209(15) Uani 1.000000 .
C8 C -0.2129(5) 0.0670(3) -0.1566(5) 0.0270(16) Uani 1.000000 .
C9 C -0.2923(6) 0.0492(3) -0.1106(5) 0.0359(18) Uani 1.000000 .
C10 C -0.3750(5) 0.0849(4) -0.1082(5) 0.0346(18) Uani 1.000000 .
C11 C -0.1791(5) 0.0755(4) -0.5623(5) 0.036(2) Uani 1.000000 .
C12 C -0.2056(5) 0.1307(4) -0.5404(5) 0.037(2) Uani 1.000000 .
C13 C -0.1860(5) 0.1504(3) -0.4464(5) 0.0276(17) Uani 1.000000 .
C15 C -0.1370(4) 0.1170(3) -0.3688(4) 0.0195(14) Uani 1.000000 .
C16 C -0.1104(6) 0.0628(3) -0.3956(5) 0.0316(17) Uani 1.000000 .
C17 C -0.1314(6) 0.0414(3) -0.4883(5) 0.039(2) Uani 1.000000 .
C20 C -0.0140(4) 0.2156(3) -0.2059(4) 0.0157(13) Uani 1.000000 .
C22 C 0.0264(5) 0.2712(3) -0.1836(4) 0.0171(14) Uani 1.000000 .
C23 C 0.1298(5) 0.2746(3) -0.1328(4) 0.0173(14) Uani 1.000000 .
C24 C 0.1712(5) 0.3300(3) -0.1138(4) 0.0207(15) Uani 1.000000 .
H24 H 0.2385(5) 0.3341(3) -0.0809(4) 0.0248(18) Uiso 1.000000 R
C25 C 0.1139(5) 0.3781(3) -0.1431(4) 0.0255(16) Uani 1.000000 .
H25 H 0.1430(5) 0.4142(3) -0.1293(4) 0.0306(19) Uiso 1.000000 R
C26 C 0.0134(5) 0.3740(3) -0.1929(4) 0.0230(15) Uani 1.000000 .
H26 H -0.0239(5) 0.4071(3) -0.2126(4) 0.0276(18) Uiso 1.000000 R
C27 C -0.0307(5) 0.3209(3) -0.2131(4) 0.0192(14) Uani 1.000000 .
H27 H -0.0981(5) 0.3180(3) -0.2460(4) 0.0231(17) Uiso 1.000000 R
C28 C 0.2019(5) 0.1164(3) -0.1006(4) 0.0191(14) Uani 1.000000 .
H28 H 0.1718(5) 0.0807(3) -0.1150(4) 0.0229(17) Uiso 1.000000 R
C29 C 0.3023(5) 0.1199(3) -0.0530(4) 0.0214(15) Uani 1.000000 .
H29 H 0.3400(5) 0.0866(3) -0.0359(4) 0.0256(18) Uiso 1.000000 R
C30 C -0.3758(5) 0.1384(3) -0.1503(5) 0.0310(18) Uani 1.000000 .
C31 C -0.2935(5) 0.1551(3) -0.1938(4) 0.0242(16) Uani 1.000000 .
B1 B -0.1183(5) 0.1394(3) -0.2588(5) 0.0195(16) Uani 1.000000 .
F11 F -0.6821(3) 0.46391(16) -0.1614(3) 0.0358(10) Uani 1.000000 .
F12 F -0.6418(3) 0.49447(19) 0.0230(3) 0.0444(12) Uani 1.000000 .
F13 F -0.5126(3) 0.4305(2) 0.1527(3) 0.0500(13) Uani 1.000000 .
F14 F -0.4236(3) 0.33465(19) 0.0931(3) 0.0470(12) Uani 1.000000 .
F15 F -0.4608(3) 0.30326(16) -0.0918(3) 0.0330(10) Uani 1.000000 .
F16 F -0.4473(3) 0.28350(16) -0.3411(3) 0.0399(11) Uani 1.000000 .
F17 F -0.2721(3) 0.3179(2) -0.3949(3) 0.0534(13) Uani 1.000000 .
F18 F -0.2171(3) 0.4300(2) -0.3860(3) 0.0501(12) Uani 1.000000 .
F19 F -0.3437(3) 0.50889(18) -0.3236(3) 0.0447(12) Uani 1.000000 .
F20 F -0.5203(3) 0.47508(16) -0.2671(3) 0.0362(10) Uani 1.000000 .
O3 O -0.6922(3) 0.38281(17) -0.3047(3) 0.0176(10) Uani 1.000000 .
O4 O -0.6070(3) 0.29608(18) -0.2527(3) 0.0192(10) Uani 1.000000 .
C33 C -1.0537(5) 0.3366(3) -0.4802(4) 0.0272(17) Uani 1.000000 .
H33 H -1.1217(5) 0.3358(3) -0.5124(4) 0.033(2) Uiso 1.000000 R
C34 C -1.0034(5) 0.2855(3) -0.4548(4) 0.0242(16) Uani 1.000000 .
H34 H -1.0380(5) 0.2510(3) -0.4707(4) 0.0290(19) Uiso 1.000000 R
C35 C -0.9014(4) 0.2842(3) -0.4059(4) 0.0158(14) Uani 1.000000 .
C36 C -0.8516(4) 0.3384(3) -0.3839(4) 0.0140(13) Uani 1.000000 .
C37 C -0.7491(4) 0.3376(3) -0.3344(4) 0.0154(13) Uani 1.000000 .
C39 C -0.4907(5) 0.3782(3) -0.2977(4) 0.0210(15) Uani 1.000000 .
C40 C -0.4262(5) 0.3400(3) -0.3345(5) 0.0220(15) Uani 1.000000 .
C41 C -0.3345(5) 0.3572(3) -0.3627(5) 0.0274(16) Uani 1.000000 .
C42 C -0.3071(5) 0.4132(3) -0.3596(5) 0.0312(17) Uani 1.000000 .
C43 C -0.5316(5) 0.4151(3) 0.0593(5) 0.0286(17) Uani 1.000000 .
C44 C -0.5964(5) 0.4464(3) -0.0060(5) 0.0329(18) Uani 1.000000 .
C45 C -0.6164(5) 0.4305(3) -0.1017(4) 0.0218(15) Uani 1.000000 .
C46 C -0.5734(4) 0.3817(3) -0.1378(4) 0.0184(14) Uani 1.000000 .
C47 C -0.6976(4) 0.2866(3) -0.3038(4) 0.0165(14) Uani 1.000000 .
C48 C -0.7419(4) 0.2315(3) -0.3277(4) 0.0145(13) Uani 1.000000 .
C49 C -0.8450(4) 0.2302(3) -0.3781(4) 0.0185(14) Uani 1.000000 .
C50 C -0.9039(5) 0.3905(3) -0.4108(4) 0.0218(15) Uani 1.000000 .
H50 H -0.8705(5) 0.4255(3) -0.3965(4) 0.0261(18) Uiso 1.000000 R
C51 C -1.0051(5) 0.3892(3) -0.4586(4) 0.0242(15) Uani 1.000000 .
H51 H -1.0403(5) 0.4232(3) -0.4762(4) 0.0290(19) Uiso 1.000000 R
C52 C -0.8901(5) 0.1764(3) -0.3976(4) 0.0215(15) Uani 1.000000 .
H52 H -0.9577(5) 0.1741(3) -0.4302(4) 0.0258(18) Uiso 1.000000 R
C53 C -0.8369(5) 0.1267(3) -0.3697(5) 0.0295(17) Uani 1.000000 .
H53 H -0.8698(5) 0.0916(3) -0.3828(5) 0.035(2) Uiso 1.000000 R
C54 C -0.7342(5) 0.1278(3) -0.3219(4) 0.0230(15) Uani 1.000000 .
H54 H -0.6983(5) 0.0939(3) -0.3048(4) 0.0276(18) Uiso 1.000000 R
C55 C -0.6878(5) 0.1806(3) -0.3011(4) 0.0196(15) Uani 1.000000 .
H55 H -0.6199(5) 0.1823(3) -0.2689(4) 0.0235(17) Uiso 1.000000 R
C56 C -0.3708(5) 0.4530(3) -0.3274(5) 0.0289(17) Uani 1.000000 .
C57 C -0.4598(5) 0.4344(3) -0.2985(5) 0.0258(16) Uani 1.000000 .
C58 C -0.5078(5) 0.3510(3) -0.0660(4) 0.0224(15) Uani 1.000000 .
C59 C -0.4877(5) 0.3665(3) 0.0291(5) 0.0272(16) Uani 1.000000 .
B2 B -0.5898(5) 0.3606(3) -0.2482(5) 0.0185(16) Uani 1.000000 .

loop_
_atom_site_aniso_label
_atom_site_aniso_U_11
_atom_site_aniso_U_22
_atom_site_aniso_U_33
_atom_site_aniso_U_12
_atom_site_aniso_U_13
_atom_site_aniso_U_23
F1 0.049(3) 0.049(3) 0.034(2) 0.019(2) 0.007(2) 0.011(2)
F2 0.052(3) 0.120(5) 0.026(2) 0.033(3) -0.002(2) 0.017(3)
F3 0.052(3) 0.111(5) 0.019(2) -0.022(3) 0.006(2) -0.021(2)
F4 0.131(5) 0.038(3) 0.039(3) -0.016(3) 0.010(3) -0.022(2)
F5 0.122(4) 0.021(2) 0.023(2) -0.001(3) 0.000(2) -0.0041(19)
F6 0.040(2) 0.042(3) 0.050(3) 0.020(2) 0.013(2) 0.016(2)
F7 0.031(2) 0.083(4) 0.049(3) 0.022(2) 0.017(2) 0.007(2)
F8 0.041(3) 0.083(4) 0.048(3) -0.013(2) 0.026(2) -0.005(2)
F9 0.060(3) 0.042(3) 0.064(3) -0.015(2) 0.032(2) 0.010(2)
F10 0.042(2) 0.022(2) 0.073(3) 0.0025(19) 0.027(2) 0.010(2)
O1 0.013(2) 0.012(2) 0.018(2) -0.0017(17) -0.0002(17) -0.0007(17)
O2 0.016(2) 0.014(2) 0.033(3) -0.0021(18) -0.0047(19) 0.0015(19)
C1 0.016(3) 0.036(4) 0.016(3) 0.003(3) 0.006(3) 0.001(3)
C2 0.016(3) 0.032(4) 0.015(3) -0.005(3) 0.007(2) -0.002(3)
C3 0.020(3) 0.019(4) 0.011(3) -0.001(3) 0.013(2) -0.002(3)
C4 0.017(3) 0.013(3) 0.013(3) -0.000(3) 0.010(2) -0.003(2)
C5 0.014(3) 0.016(4) 0.015(3) -0.004(3) 0.006(2) -0.006(3)
C7 0.020(3) 0.021(4) 0.022(3) -0.001(3) 0.004(3) -0.007(3)
C8 0.025(4) 0.025(4) 0.031(4) 0.001(3) 0.008(3) -0.003(3)
C9 0.037(4) 0.036(5) 0.038(4) -0.013(4) 0.014(3) -0.000(4)
C10 0.024(4) 0.054(5) 0.030(4) -0.014(4) 0.016(3) -0.008(4)
C11 0.026(4) 0.067(6) 0.016(4) -0.015(4) 0.001(3) -0.005(4)
C12 0.016(4) 0.074(6) 0.024(4) -0.004(4) 0.009(3) 0.010(4)
C13 0.014(3) 0.044(5) 0.025(4) -0.006(3) 0.003(3) 0.010(3)
C15 0.015(3) 0.024(4) 0.019(3) -0.010(3) 0.001(3) -0.001(3)
C16 0.044(5) 0.019(4) 0.029(4) -0.014(3) -0.005(3) -0.005(3)
C17 0.057(5) 0.031(5) 0.034(4) -0.021(4) 0.019(4) -0.014(4)
C20 0.012(3) 0.017(4) 0.017(3) 0.001(3) 0.001(2) -0.003(3)
C22 0.025(3) 0.010(3) 0.018(3) 0.001(3) 0.009(3) -0.005(3)
C23 0.025(3) 0.020(4) 0.009(3) -0.006(3) 0.009(3) -0.004(3)
C24 0.018(3) 0.024(4) 0.020(3) -0.007(3) 0.002(3) -0.000(3)
C25 0.037(4) 0.019(4) 0.023(4) -0.008(3) 0.014(3) -0.007(3)
C26 0.029(4) 0.018(4) 0.026(4) 0.003(3) 0.015(3) 0.002(3)
C27 0.024(4) 0.019(4) 0.017(3) -0.000(3) 0.010(3) -0.001(3)
C28 0.018(3) 0.021(4) 0.020(3) 0.001(3) 0.009(3) 0.001(3)
C29 0.022(4) 0.026(4) 0.018(3) 0.007(3) 0.008(3) 0.004(3)
C30 0.018(4) 0.052(5) 0.023(4) 0.011(3) 0.005(3) -0.008(3)
C31 0.022(4) 0.030(4) 0.019(3) 0.005(3) -0.003(3) 0.001(3)
B1 0.016(4) 0.015(4) 0.026(4) 0.001(3) -0.000(3) 0.004(3)
F11 0.029(2) 0.026(2) 0.049(3) 0.0087(18) -0.0035(19) -0.0069(19)
F12 0.042(3) 0.040(3) 0.053(3) 0.005(2) 0.011(2) -0.026(2)
F13 0.054(3) 0.067(3) 0.029(2) -0.008(2) 0.006(2) -0.024(2)
F14 0.055(3) 0.049(3) 0.031(2) 0.001(2) -0.013(2) 0.004(2)
F15 0.035(2) 0.030(2) 0.031(2) 0.0153(19) -0.0038(17) -0.0046(18)
F16 0.042(3) 0.022(2) 0.062(3) 0.0053(19) 0.025(2) -0.003(2)
F17 0.039(3) 0.057(3) 0.072(3) 0.014(2) 0.033(2) 0.005(3)
F18 0.031(2) 0.068(3) 0.055(3) -0.009(2) 0.018(2) 0.007(2)
F19 0.052(3) 0.031(3) 0.054(3) -0.019(2) 0.018(2) -0.001(2)
F20 0.047(3) 0.022(2) 0.044(2) -0.0024(19) 0.022(2) -0.0038(18)
O3 0.012(2) 0.014(2) 0.027(2) 0.0014(18) 0.0018(17) -0.0021(19)
O4 0.010(2) 0.018(2) 0.028(2) -0.0011(17) 0.0004(18) -0.0059(19)
C33 0.018(4) 0.046(5) 0.017(3) -0.000(3) 0.002(3) 0.005(3)
C34 0.018(3) 0.041(5) 0.014(3) -0.007(3) 0.007(3) -0.002(3)
C35 0.014(3) 0.028(4) 0.007(3) -0.006(3) 0.008(2) 0.000(3)
C36 0.011(3) 0.020(4) 0.013(3) 0.003(3) 0.008(2) -0.003(3)
C37 0.019(3) 0.014(3) 0.015(3) -0.002(3) 0.007(2) -0.003(3)
C39 0.023(4) 0.020(4) 0.020(3) -0.000(3) 0.004(3) -0.001(3)
C40 0.017(3) 0.017(4) 0.032(4) 0.008(3) 0.003(3) -0.001(3)
C41 0.018(4) 0.037(5) 0.030(4) 0.010(3) 0.011(3) -0.005(3)
C42 0.018(4) 0.048(5) 0.029(4) -0.010(3) 0.007(3) 0.001(3)
C43 0.020(4) 0.044(5) 0.021(4) -0.009(3) 0.001(3) -0.015(3)
C44 0.027(4) 0.028(4) 0.046(5) -0.001(3) 0.011(3) -0.013(4)
C45 0.015(3) 0.025(4) 0.027(4) -0.003(3) 0.004(3) -0.001(3)
C46 0.008(3) 0.016(4) 0.032(4) -0.008(3) 0.005(3) -0.002(3)
C47 0.013(3) 0.021(4) 0.016(3) 0.001(3) 0.003(2) -0.001(3)
C48 0.017(3) 0.015(3) 0.014(3) 0.000(3) 0.010(2) 0.001(3)
C49 0.020(3) 0.027(4) 0.011(3) -0.007(3) 0.009(3) 0.002(3)
C50 0.023(4) 0.028(4) 0.017(3) 0.003(3) 0.011(3) 0.004(3)
C51 0.018(3) 0.037(4) 0.019(3) 0.011(3) 0.006(3) 0.005(3)
C52 0.023(4) 0.024(4) 0.019(3) -0.009(3) 0.007(3) -0.004(3)
C53 0.042(4) 0.022(4) 0.028(4) -0.018(3) 0.017(3) -0.008(3)
C54 0.036(4) 0.016(4) 0.020(3) -0.007(3) 0.015(3) 0.001(3)
C55 0.028(4) 0.021(4) 0.010(3) -0.002(3) 0.005(3) -0.002(3)
C56 0.027(4) 0.031(4) 0.026(4) -0.009(3) -0.003(3) 0.002(3)
C57 0.025(4) 0.024(4) 0.030(4) 0.002(3) 0.009(3) -0.006(3)
C58 0.018(3) 0.025(4) 0.026(4) -0.001(3) 0.008(3) -0.004(3)
C59 0.031(4) 0.032(4) 0.018(4) -0.003(3) 0.004(3) 0.003(3)
B2 0.012(4) 0.014(4) 0.028(4) 0.002(3) 0.000(3) 0.003(3)

loop_
_atom_type_symbol
_atom_type_scat_dispersion_real
_atom_type_scat_dispersion_imag
_atom_type_scat_Cromer_Mann_a1
_atom_type_scat_Cromer_Mann_a2
_atom_type_scat_Cromer_Mann_a3
_atom_type_scat_Cromer_Mann_a4
_atom_type_scat_Cromer_Mann_b1
_atom_type_scat_Cromer_Mann_b2
_atom_type_scat_Cromer_Mann_b3
_atom_type_scat_Cromer_Mann_b4
_atom_type_scat_Cromer_Mann_c
_atom_type_scat_source
_atom_type_scat_dispersion_source
H 0.00000 0.00000 0.49300 0.32300 0.14000 0.04100 10.51100 26.12600 3.14200 57.80000 0.003 'Custom 4-Gaussian' custom
C 0.00300 0.00200 2.31000 1.02000 1.58900 0.86500 20.84400 10.20800 0.56900 51.65100 0.216 'Custom 4-Gaussian' custom
B 0.00100 0.00100 2.05500 1.33300 1.09800 0.70700 23.21900 1.02100 60.35000 0.14000 -0.193 'Custom 4-Gaussian' custom
O 0.01100 0.00600 3.04900 2.28700 1.54600 0.86700 13.27700 5.70100 0.32400 32.90900 0.251 'Custom 4-Gaussian' custom
F 0.01700 0.01000 3.53900 2.64100 1.51700 1.02400 10.28300 4.29400 0.26200 26.14800 0.278 'Custom 4-Gaussian' custom

loop_
_geom_angle_atom_site_label_1
_geom_angle_atom_site_label_2
_geom_angle_atom_site_label_3
_geom_angle
B1 O1 C5 107.0(5)
B1 O2 C20 108.4(4)
C2 C1 H1 119.5(4)
C29 C1 H1 119.5(4)
C29 C1 C2 121.1(6)
H2 C2 C1 119.5(4)
C3 C2 C1 121.1(6)
C3 C2 H2 119.5(4)
C4 C3 C2 116.6(5)
C23 C3 C2 122.0(6)
C23 C3 C4 121.4(5)
C5 C4 C3 115.6(5)
C28 C4 C3 120.9(5)
C28 C4 C5 123.4(5)
C4 C5 O1 125.5(5)
C20 C5 O1 111.5(5)
C20 C5 C4 122.9(5)
C31 C7 C8 113.5(6)
B1 C7 C8 124.1(6)
B1 C7 C31 122.4(6)
C7 C8 F10 119.4(6)
C9 C8 F10 116.1(6)
C9 C8 C7 124.5(6)
C8 C9 F9 121.0(7)
C10 C9 F9 119.6(6)
C10 C9 C8 119.4(7)
C9 C10 F8 120.2(7)
C30 C10 F8 120.7(7)
C30 C10 C9 119.1(6)
C12 C11 F3 122.2(7)
C17 C11 F3 119.8(8)
C17 C11 C12 118.0(6)
C11 C12 F2 118.5(7)
C13 C12 F2 120.9(8)
C13 C12 C11 120.6(7)
C12 C13 F1 116.4(6)
C15 C13 F1 120.3(6)
C15 C13 C12 123.2(7)
C16 C15 C13 113.4(6)
B1 C15 C13 122.9(6)
B1 C15 C16 123.7(6)
C15 C16 F5 119.5(6)
C17 C16 F5 115.7(6)
C17 C16 C15 124.8(7)
C11 C17 F4 119.6(6)
C16 C17 F4 120.4(7)
C16 C17 C11 120.0(7)
C5 C20 O2 111.5(5)
C22 C20 O2 125.6(5)
C22 C20 C5 122.9(5)
C23 C22 C20 116.8(5)
C27 C22 C20 121.9(5)
C27 C22 C23 121.3(6)
C22 C23 C3 120.3(5)
C24 C23 C3 122.9(5)
C24 C23 C22 116.7(6)
H24 C24 C23 119.5(4)
C25 C24 C23 121.1(6)
C25 C24 H24 119.5(4)
H25 C25 C24 119.3(4)
C26 C25 C24 121.5(6)
C26 C25 H25 119.3(4)
H26 C26 C25 120.1(4)
C27 C26 C25 119.8(6)
C27 C26 H26 120.1(4)
C26 C27 C22 119.7(6)
H27 C27 C22 120.1(4)
H27 C27 C26 120.1(4)
H28 C28 C4 119.7(3)
C29 C28 C4 120.6(6)
C29 C28 H28 119.7(4)
C28 C29 C1 119.7(6)
H29 C29 C1 120.1(4)
H29 C29 C28 120.1(4)
C10 C30 F7 119.4(6)
C31 C30 F7 120.9(7)
C31 C30 C10 119.6(6)
C7 C31 F6 120.2(6)
C30 C31 F6 115.9(6)
C30 C31 C7 123.8(6)
O2 B1 O1 101.6(4)
C7 B1 O1 111.3(5)
C7 B1 O2 110.4(5)
C15 B1 O1 109.8(5)
C15 B1 O2 111.1(5)
C15 B1 C7 112.3(5)
B2 O3 C37 107.2(5)
B2 O4 C47 107.8(4)
C34 C33 H33 119.3(4)
C51 C33 H33 119.3(4)
C51 C33 C34 121.5(6)
H34 C34 C33 119.2(4)
C35 C34 C33 121.6(6)
C35 C34 H34 119.2(4)
C36 C35 C34 116.8(6)
C49 C35 C34 122.9(6)
C49 C35 C36 120.2(5)
C37 C36 C35 117.3(5)
C50 C36 C35 121.0(5)
C50 C36 C37 121.7(6)
C36 C37 O3 126.2(5)
C47 C37 O3 111.3(5)
C47 C37 C36 122.4(5)
C57 C39 C40 114.2(6)
B2 C39 C40 125.4(6)
B2 C39 C57 120.2(6)
C39 C40 F16 121.5(6)
C41 C40 F16 116.2(5)
C41 C40 C39 122.2(6)
C40 C41 F17 120.1(6)
C42 C41 F17 119.4(6)
C42 C41 C40 120.5(6)
C41 C42 F18 120.6(7)
C56 C42 F18 120.1(7)
C56 C42 C41 119.2(6)
C44 C43 F13 120.8(7)
C59 C43 F13 120.3(6)
C59 C43 C44 118.8(6)
C43 C44 F12 119.6(6)
C45 C44 F12 119.4(6)
C45 C44 C43 120.9(6)
C44 C45 F11 117.0(6)
C46 C45 F11 119.7(5)
C46 C45 C44 123.3(6)
C58 C46 C45 112.8(5)
B2 C46 C45 126.9(6)
B2 C46 C58 120.4(5)
C37 C47 O4 112.0(5)
C48 C47 O4 125.5(5)
C48 C47 C37 122.4(5)
C49 C48 C47 116.9(5)
C55 C48 C47 122.1(5)
C55 C48 C49 120.9(6)
C48 C49 C35 120.5(5)
C52 C49 C35 122.4(5)
C52 C49 C48 117.1(6)
H50 C50 C36 120.2(4)
C51 C50 C36 119.6(6)
C51 C50 H50 120.2(4)
C50 C51 C33 119.5(6)
H51 C51 C33 120.2(4)
H51 C51 C50 120.2(4)
H52 C52 C49 119.2(4)
C53 C52 C49 121.5(6)
C53 C52 H52 119.2(4)
H53 C53 C52 119.2(4)
C54 C53 C52 121.6(6)
C54 C53 H53 119.2(4)
H54 C54 C53 121.0(4)
C55 C54 C53 118.1(6)
C55 C54 H54 121.0(4)
C54 C55 C48 120.8(6)
H55 C55 C48 119.6(3)
H55 C55 C54 119.6(4)
C42 C56 F19 119.5(6)
C57 C56 F19 121.8(7)
C57 C56 C42 118.7(6)
C39 C57 F20 118.3(6)
C56 C57 F20 116.7(6)
C56 C57 C39 125.0(6)
C46 C58 F15 118.4(5)
C59 C58 F15 117.3(6)
C59 C58 C46 124.2(6)
C43 C59 F14 119.7(6)
C58 C59 F14 120.3(6)
C58 C59 C43 120.0(6)
O4 B2 O3 101.6(4)
C39 B2 O3 112.7(5)
C39 B2 O4 110.8(5)
C46 B2 O3 111.3(5)
C46 B2 O4 109.7(5)
C46 B2 C39 110.4(5)

loop_
_geom_bond_atom_site_label_1
_geom_bond_atom_site_label_2
_geom_bond_distance
F1 C13 1.344(8)
F2 C12 1.350(8)
F3 C11 1.332(8)
F4 C17 1.350(9)
F5 C16 1.341(8)
F6 C31 1.343(7)
F7 C30 1.346(8)
F8 C10 1.346(8)
F9 C9 1.348(8)
F10 C8 1.360(7)
O1 C5 1.321(7)
O1 B1 1.531(8)
O2 C20 1.301(6)
O2 B1 1.515(8)
C1 H1 0.9300
C1 C2 1.389(9)
C1 C29 1.389(9)
C2 H2 0.9300
C2 C3 1.410(8)
C3 C4 1.441(8)
C3 C23 1.468(9)
C4 C5 1.420(8)
C4 C28 1.392(8)
C5 C20 1.399(8)
C7 C8 1.391(9)
C7 C31 1.393(9)
C7 B1 1.612(10)
C8 C9 1.378(10)
C9 C10 1.372(10)
C10 C30 1.380(10)
C11 C12 1.379(11)
C11 C17 1.376(11)
C12 C13 1.384(10)
C13 C15 1.406(9)
C15 C16 1.379(9)
C15 B1 1.613(9)
C16 C17 1.380(9)
C20 C22 1.416(8)
C22 C23 1.426(8)
C22 C27 1.403(8)
C23 C24 1.408(8)
C24 H24 0.9300
C24 C25 1.374(9)
C25 H25 0.9300
C25 C26 1.388(9)
C26 H26 0.9300
C26 C27 1.375(8)
C27 H27 0.9300
C28 H28 0.9300
C28 C29 1.376(8)
C29 H29 0.9300
C30 C31 1.382(9)
F11 C45 1.346(7)
F12 C44 1.361(8)
F13 C43 1.345(7)
F14 C59 1.347(7)
F15 C58 1.349(7)
F16 C40 1.345(7)
F17 C41 1.354(7)
F18 C42 1.352(7)
F19 C56 1.349(8)
F20 C57 1.357(7)
O3 C37 1.318(7)
O3 B2 1.531(8)
O4 C47 1.301(7)
O4 B2 1.520(8)
C33 H33 0.9300
C33 C34 1.379(9)
C33 C51 1.392(9)
C34 H34 0.9300
C34 C35 1.399(8)
C35 C36 1.432(8)
C35 C49 1.477(9)
C36 C37 1.407(8)
C36 C50 1.414(8)
C37 C47 1.398(8)
C39 C40 1.387(8)
C39 C57 1.370(9)
C39 B2 1.625(9)
C40 C41 1.386(9)
C41 C42 1.353(10)
C42 C56 1.374(10)
C43 C44 1.355(10)
C43 C59 1.371(9)
C44 C45 1.379(9)
C45 C46 1.402(9)
C46 C58 1.409(9)
C46 B2 1.610(9)
C47 C48 1.426(8)
C48 C49 1.419(8)
C48 C55 1.400(8)
C49 C52 1.392(9)
C50 H50 0.9300
C50 C51 1.384(8)
C51 H51 0.9300
C52 H52 0.9300
C52 C53 1.375(9)
C53 H53 0.9300
C53 C54 1.401(9)
C54 H54 0.9300
C54 C55 1.382(8)
C55 H55 0.9300
C56 C57 1.367(9)
C58 C59 1.369(9)
